data_7235745
loop_
_publ_author_name
'Lee, Jae Hwa'
'Sa, Young Jin'
'Kim, Tae Kyung'
'Moon, Hoi Ri'
'Joo, Sang Hoon'

_publ_section_title
;
 A transformative route to nanoporous manganese oxides of controlled
 oxidation states with identical textural properties
;
_journal_issue 27
_journal_name_full 'J. Mater. Chem. A'
_journal_page_first 10435
_journal_paper_doi 10.1039/C4TA01272K
_journal_volume 2
_journal_year 2014
_chemical_formula_moiety 'C16 H24 Mn2 N2 O10'
_chemical_formula_sum 'C16 H24 Mn2 N2 O10'
_chemical_formula_weight 514.25
_space_group_IT_number 2
_space_group_name_Hall '-P 1'
_space_group_name_H-M_alt 'P -1'
_atom_sites_solution_hydrogens geom
_atom_sites_solution_primary direct
_atom_sites_solution_secondary difmap
_audit_creation_date 2013-12-23T13:22:22-00:00
_audit_creation_method 'WinGX routine CIF_UPDATE'
_cell_angle_alpha 101.69(3)
_cell_angle_beta 102.84(3)
_cell_angle_gamma 105.70(3)
_cell_formula_units_Z 1
_cell_length_a 6.4730(13)
_cell_length_b 7.9700(16)
_cell_length_c 10.577(2)
_cell_measurement_temperature 100(2)
_cell_volume 491.7(2)
_computing_structure_refinement 'SHELXL-97 (Sheldrick, 1997)'
_diffrn_ambient_temperature 100(2)
_diffrn_measured_fraction_theta_full 0.88
_diffrn_measured_fraction_theta_max 0.717
_diffrn_radiation_monochromator graphite
_diffrn_radiation_type MoK\a
_diffrn_radiation_wavelength 0.69999
_diffrn_reflns_av_R_equivalents 0.0122
_diffrn_reflns_av_unetI/netI 0.0218
_diffrn_reflns_limit_h_max 9
_diffrn_reflns_limit_h_min -9
_diffrn_reflns_limit_k_max 11
_diffrn_reflns_limit_k_min -11
_diffrn_reflns_limit_l_max 15
_diffrn_reflns_limit_l_min -15
_diffrn_reflns_number 5533
_diffrn_reflns_theta_full 25
_diffrn_reflns_theta_max 33.96
_diffrn_reflns_theta_min 3.42
_exptl_absorpt_coefficient_mu 1.343
_exptl_absorpt_correction_type none
_exptl_crystal_density_diffrn 1.737
_exptl_crystal_density_method 'not measured'
_exptl_crystal_F_000 264
_refine_diff_density_max 0.973
_refine_diff_density_min -0.925
_refine_diff_density_rms 0.102
_refine_ls_extinction_method none
_refine_ls_goodness_of_fit_ref 1.093
_refine_ls_hydrogen_treatment mixed
_refine_ls_matrix_type full
_refine_ls_number_parameters 136
_refine_ls_number_reflns 2865
_refine_ls_number_restraints 0
_refine_ls_restrained_S_all 1.093
_refine_ls_R_factor_all 0.0384
_refine_ls_R_factor_gt 0.0379
_refine_ls_shift/su_max 0.001
_refine_ls_shift/su_mean 0
_refine_ls_structure_factor_coef Fsqd
_refine_ls_weighting_details 'calc w=1/[\s^2^(Fo^2^)+(0.0573P)^2^+0.8047P] where P=(Fo^2^+2Fc^2^)/3'
_refine_ls_weighting_scheme calc
_refine_ls_wR_factor_gt 0.1079
_refine_ls_wR_factor_ref 0.1082
_reflns_number_gt 2797
_reflns_number_total 2865
_reflns_threshold_expression >2sigma(I)
_cod_data_source_file c4ta01272k2.cif
_cod_data_source_block Mn-MOF
_cod_original_cell_volume 491.68(17)
_cod_database_code 7235745

loop_
_symmetry_equiv_pos_as_xyz
'x, y, z'
'-x, -y, -z'

loop_
_atom_site_label
_atom_site_type_symbol
_atom_site_fract_x
_atom_site_fract_y
_atom_site_fract_z
_atom_site_U_iso_or_equiv
_atom_site_adp_type
_atom_site_occupancy
_atom_site_symmetry_multiplicity
_atom_site_calc_flag
_atom_site_refinement_flags
Mn01 Mn 0.89600(4) 0.46528(3) 0.34885(3) 0.00693(10) Uani 1 1 d .
O4 O 0.7852(2) 0.68059(18) 0.42817(16) 0.0138(3) Uani 1 1 d .
O5 O 0.7239(2) 0.3806(2) 0.14411(16) 0.0168(3) Uani 1 1 d .
C4 C 1.7510(3) 0.9279(2) 0.58261(19) 0.0090(3) Uani 1 1 d .
H4A H 1.872 1.0374 0.5862 0.011 Uiso 1 1 calc R
H4B H 1.7283 0.9436 0.6733 0.011 Uiso 1 1 calc R
O2 O 1.1986(2) 0.66417(18) 0.36054(17) 0.0163(3) Uani 1 1 d .
O3 O 1.0650(2) 0.27317(18) 0.35048(16) 0.0144(3) Uani 1 1 d .
C2 C 1.3422(3) 0.7485(2) 0.4734(2) 0.0108(3) Uani 1 1 d .
C7 C 0.6127(4) 0.1491(3) -0.0993(2) 0.0236(4) Uani 1 1 d .
H7A H 0.5365 0.0673 -0.1907 0.035 Uiso 1 1 calc R
H7B H 0.6779 0.0838 -0.0412 0.035 Uiso 1 1 calc R
H7C H 0.7321 0.2529 -0.1026 0.035 Uiso 1 1 calc R
O1 O 0.6646(3) 0.2895(2) 0.41721(18) 0.0191(3) Uani 1 1 d .
N1 N 0.4508(3) 0.2138(3) -0.0448(2) 0.0192(3) Uani 1 1 d .
C5 C 0.5198(3) 0.3272(3) 0.0789(2) 0.0152(3) Uani 1 1 d .
C3 C 1.5349(3) 0.9145(2) 0.48084(18) 0.0071(3) Uani 1 1 d .
H3 H 1.5592 0.9023 0.3898 0.009 Uiso 1 1 calc R
C1 C 0.8264(3) 0.7640(2) 0.55031(19) 0.0090(3) Uani 1 1 d .
C6 C 0.3524(4) 0.3881(3) 0.1386(2) 0.0211(4) Uani 1 1 d .
H6A H 0.2025 0.3327 0.0732 0.032 Uiso 1 1 calc R
H6B H 0.3948 0.5206 0.1602 0.032 Uiso 1 1 calc R
H6C H 0.3511 0.3505 0.2212 0.032 Uiso 1 1 calc R
C8 C 0.2198(4) 0.1536(4) -0.1345(3) 0.0285(5) Uani 1 1 d .
H8A H 0.2079 0.0708 -0.22 0.043 Uiso 1 1 calc R
H8B H 0.1815 0.2593 -0.1519 0.043 Uiso 1 1 calc R
H8C H 0.1159 0.0906 -0.0912 0.043 Uiso 1 1 calc R

loop_
_atom_site_aniso_label
_atom_site_aniso_U_11
_atom_site_aniso_U_22
_atom_site_aniso_U_33
_atom_site_aniso_U_23
_atom_site_aniso_U_13
_atom_site_aniso_U_12
Mn01 0.00672(13) 0.00469(13) 0.00780(17) 0.00152(9) 0.00024(10) 0.00110(9)
O4 0.0163(6) 0.0110(5) 0.0153(8) 0.0019(5) 0.0050(5) 0.0075(5)
O5 0.0141(6) 0.0238(7) 0.0072(8) 0.0010(5) -0.0023(5) 0.0045(5)
C4 0.0086(6) 0.0071(6) 0.0109(9) 0.0016(5) 0.0010(6) 0.0043(5)
O2 0.0093(5) 0.0079(5) 0.0255(9) -0.0002(5) 0.0021(5) -0.0011(4)
O3 0.0166(6) 0.0120(6) 0.0171(8) 0.0060(5) 0.0026(5) 0.0088(5)
C2 0.0075(6) 0.0035(6) 0.0225(10) 0.0040(6) 0.0058(6) 0.0023(5)
C7 0.0335(11) 0.0247(10) 0.0159(12) 0.0034(8) 0.0090(9) 0.0150(9)
O1 0.0182(6) 0.0156(6) 0.0278(9) 0.0126(6) 0.0121(6) 0.0030(5)
N1 0.0190(7) 0.0191(8) 0.0136(10) 0.0006(6) -0.0008(7) 0.0045(6)
C5 0.0165(8) 0.0147(8) 0.0127(10) 0.0043(7) 0.0021(7) 0.0038(6)
C3 0.0054(6) 0.0031(5) 0.0128(8) 0.0025(5) 0.0026(6) 0.0012(5)
C1 0.0069(6) 0.0052(6) 0.0163(9) 0.0038(6) 0.0049(6) 0.0025(5)
C6 0.0209(9) 0.0248(10) 0.0202(12) 0.0060(8) 0.0093(8) 0.0094(8)
C8 0.0210(10) 0.0292(11) 0.0179(13) 0.0000(9) -0.0099(9) -0.0013(8)

loop_
_atom_type_symbol
_atom_type_description
_atom_type_scat_dispersion_real
_atom_type_scat_dispersion_imag
_atom_type_scat_source
C C 0.0033 0.0016 'International Tables Vol C Tables 4.2.6.8 and 6.1.1.4'
H H 0 0 'International Tables Vol C Tables 4.2.6.8 and 6.1.1.4'
N N 0.0061 0.0033 'International Tables Vol C Tables 4.2.6.8 and 6.1.1.4'
O O 0.0106 0.006 'International Tables Vol C Tables 4.2.6.8 and 6.1.1.4'
Mn Mn 0.3368 0.7283 'International Tables Vol C Tables 4.2.6.8 and 6.1.1.4'

loop_
_geom_angle_atom_site_label_1
_geom_angle_atom_site_label_2
_geom_angle_atom_site_label_3
_geom_angle
_geom_angle_site_symmetry_1
_geom_angle_site_symmetry_3
O5 Mn01 O3 98.18(7) . .
O5 Mn01 O1 99.23(7) . .
O3 Mn01 O1 85.21(6) . .
O5 Mn01 O2 103.09(7) . .
O3 Mn01 O2 89.29(6) . .
O1 Mn01 O2 157.55(7) . .
O5 Mn01 O4 103.89(7) . .
O3 Mn01 O4 157.81(6) . .
O1 Mn01 O4 88.96(6) . .
O2 Mn01 O4 87.98(6) . .
O5 Mn01 Mn01 171.34(5) . 2_766
O3 Mn01 Mn01 78.51(5) . 2_766
O1 Mn01 Mn01 72.63(6) . 2_766
O2 Mn01 Mn01 84.95(6) . 2_766
O4 Mn01 Mn01 79.32(5) . 2_766
C1 O4 Mn01 127.59(12) . .
C5 O5 Mn01 133.52(14) . .
C1 C4 C3 113.90(15) 1_655 .
C2 O2 Mn01 119.99(13) . .
C1 O3 Mn01 129.33(13) 2_766 .
O2 C2 O1 124.94(17) . 2_766
O2 C2 C3 118.10(17) . .
O1 C2 C3 116.90(17) 2_766 .
C2 O1 Mn01 136.99(14) 2_766 .
C5 N1 C7 119.31(19) . .
C5 N1 C8 123.8(2) . .
C7 N1 C8 116.9(2) . .
O5 C5 N1 119.03(19) . .
O5 C5 C6 121.21(19) . .
N1 C5 C6 119.76(19) . .
C4 C3 C2 110.61(14) . .
C4 C3 C3 111.68(18) . 2_876
C2 C3 C3 108.14(15) . 2_876
O4 C1 O3 125.11(16) . 2_766
O4 C1 C4 118.27(16) . 1_455
O3 C1 C4 116.55(16) 2_766 1_455

loop_
_geom_bond_atom_site_label_1
_geom_bond_atom_site_label_2
_geom_bond_distance
_geom_bond_site_symmetry_2
Mn01 O5 2.0771(18) .
Mn01 O3 2.1097(14) .
Mn01 O1 2.1177(15) .
Mn01 O2 2.1204(16) .
Mn01 O4 2.1246(14) .
Mn01 Mn01 3.0511(11) 2_766
O4 C1 1.259(2) .
O5 C5 1.255(2) .
C4 C1 1.517(2) 1_655
C4 C3 1.526(2) .
O2 C2 1.259(3) .
O3 C1 1.262(2) 2_766
C2 O1 1.261(2) 2_766
C2 C3 1.527(2) .
C7 N1 1.461(3) .
O1 C2 1.261(2) 2_766
N1 C5 1.331(3) .
N1 C8 1.471(3) .
C5 C6 1.507(3) .
C3 C3 1.555(3) 2_876
C1 O3 1.262(2) 2_766
C1 C4 1.517(2) 1_455
